data_1505837
loop_
_publ_author_name
'Turner, Kristy L.'
'Baker, Thomas M.'
'Islam, Saidul'
'Procter, David J.'
'Stefaniak, Mark'

_publ_section_title
;
 Solid-phase approach to tetrahydroquinolones using a sulfur linker
 cleaved by SmI2.
;
_journal_issue 2
_journal_name_full 'Organic letters'
_journal_page_first 329
_journal_page_last 332
_journal_paper_doi 10.1021/ol052730n
_journal_volume 8
_journal_year 2006
_chemical_formula_sum 'C23 H27 N O5 S'
_chemical_formula_weight 429.52
_chemical_name_systematic
; 
 tert-Butyl 2-(3-(benzylsulfonyl)-1-methyl-2-oxo-1,2,3,4,-
tetrahydroquinolin-4-yl)acetate  
;
_space_group_IT_number 15
_symmetry_cell_setting monoclinic
_symmetry_space_group_name_Hall '-C 2yc'
_symmetry_space_group_name_H-M 'C 1 2/c 1'
_atom_sites_solution_hydrogens geom
_atom_sites_solution_primary direct
_atom_sites_solution_secondary difmap
_audit_creation_method SHELXL-97
_cell_angle_alpha 90.00
_cell_angle_beta 99.234(2)
_cell_angle_gamma 90.00
_cell_formula_units_Z 8
_cell_length_a 16.1963(18)
_cell_length_b 17.0849(19)
_cell_length_c 16.2600(18)
_cell_measurement_reflns_used 4639
_cell_measurement_temperature 295(2)
_cell_measurement_theta_max 23.41
_cell_measurement_theta_min 2.77
_cell_volume 4441.0(9)
_computing_cell_refinement 'Bruker SAINT v6.02'
_computing_data_collection 'Bruker SMART v5.622'
_computing_data_reduction 'Bruker SAINT v6.02'
_computing_molecular_graphics 'XP (Sheldrick, 1996)'
_computing_publication_material 'SHELXL-97 (Sheldrick, 1997)'
_computing_structure_refinement 'SHELXL-97 (Sheldrick, 1997)'
_computing_structure_solution 'SHELXS-97 (Sheldrick, 1990)'
_diffrn_ambient_temperature 295(2)
_diffrn_measured_fraction_theta_full 0.947
_diffrn_measured_fraction_theta_max 0.947
_diffrn_measurement_device_type 'Bruker SMART-APEX CCD'
_diffrn_measurement_method 'Thin slice, \w-scans'
_diffrn_radiation_monochromator graphite
_diffrn_radiation_source 'fine-focus sealed tube'
_diffrn_radiation_type MoK\a
_diffrn_radiation_wavelength 0.71073
_diffrn_reflns_av_R_equivalents 0.0297
_diffrn_reflns_av_sigmaI/netI 0.0317
_diffrn_reflns_limit_h_max 21
_diffrn_reflns_limit_h_min -20
_diffrn_reflns_limit_k_max 21
_diffrn_reflns_limit_k_min -22
_diffrn_reflns_limit_l_max 20
_diffrn_reflns_limit_l_min -21
_diffrn_reflns_number 18799
_diffrn_reflns_theta_full 28.29
_diffrn_reflns_theta_max 28.29
_diffrn_reflns_theta_min 1.74
_exptl_absorpt_coefficient_mu 0.179
_exptl_absorpt_correction_T_max 1.000
_exptl_absorpt_correction_T_min 0.793
_exptl_absorpt_correction_type multi-scan
_exptl_absorpt_process_details
;
the method of R. H. Blessing, Acta Cryst. 1995, A51, 33-38
;
_exptl_crystal_colour lath
_exptl_crystal_density_diffrn 1.285
_exptl_crystal_density_method 'not measured'
_exptl_crystal_description colourless
_exptl_crystal_F_000 1824
_exptl_crystal_size_max 0.30
_exptl_crystal_size_mid 0.30
_exptl_crystal_size_min 0.20
_refine_diff_density_max 0.410
_refine_diff_density_min -0.234
_refine_diff_density_rms 0.041
_refine_ls_extinction_method none
_refine_ls_goodness_of_fit_ref 1.052
_refine_ls_hydrogen_treatment mixed
_refine_ls_matrix_type full
_refine_ls_number_parameters 275
_refine_ls_number_reflns 5234
_refine_ls_number_restraints 0
_refine_ls_restrained_S_all 1.052
_refine_ls_R_factor_all 0.0645
_refine_ls_R_factor_gt 0.0474
_refine_ls_shift/su_max 0.001
_refine_ls_shift/su_mean 0.000
_refine_ls_structure_factor_coef Fsqd
_refine_ls_weighting_details 'calc w=1/[\s^2^(Fo^2^)+(0.0669P)^2^+1.3629P] where P=(Fo^2^+2Fc^2^)/3'
_refine_ls_weighting_scheme calc
_refine_ls_wR_factor_gt 0.1220
_refine_ls_wR_factor_ref 0.1315
_reflns_number_gt 3997
_reflns_number_total 5234
_reflns_threshold_expression >2sigma(I)
_cod_data_source_file ol052730nsi20051110_044913.cif
_cod_data_source_block sa0371
_cod_depositor_comments
;
The following automatic conversions were performed:

'_symmetry_cell_setting' value 'Monoclinic' changed to 'monoclinic'
according to /home/saulius/struct/CIF-dictionaries/cif_core.dic
dictionary named 'cif_core.dic' version 2.4.1 from 2010-06-29.

Automatic conversion script
Id: cif_fix_values 1715 2011-07-08 13:25:40Z adriana 
;
_cod_original_sg_symbol_H-M C2/c
_cod_database_code 1505837

loop_
_symmetry_equiv_pos_as_xyz
'x, y, z'
'-x, y, -z+1/2'
'x+1/2, y+1/2, z'
'-x+1/2, y+1/2, -z+1/2'
'-x, -y, -z'
'x, -y, z-1/2'
'-x+1/2, -y+1/2, -z'
'x+1/2, -y+1/2, z-1/2'

loop_
_atom_site_label
_atom_site_type_symbol
_atom_site_fract_x
_atom_site_fract_y
_atom_site_fract_z
_atom_site_U_iso_or_equiv
_atom_site_adp_type
_atom_site_occupancy
_atom_site_symmetry_multiplicity
_atom_site_calc_flag
_atom_site_refinement_flags
S1 S 0.35509(3) 0.35677(2) 0.14245(2) 0.04061(13) Uani 1 1 d .
O1 O 0.28748(9) 0.54113(8) 0.12613(8) 0.0591(4) Uani 1 1 d .
O2 O 0.33344(8) 0.27558(7) 0.13285(8) 0.0532(3) Uani 1 1 d .
O3 O 0.43758(8) 0.38051(8) 0.13143(9) 0.0573(3) Uani 1 1 d .
O4 O 0.09939(9) 0.34957(10) 0.02828(9) 0.0673(4) Uani 1 1 d .
O5 O 0.03951(7) 0.38643(8) -0.10019(8) 0.0501(3) Uani 1 1 d .
N1 N 0.33957(9) 0.52126(8) 0.00656(9) 0.0457(3) Uani 1 1 d .
C1 C 0.30281(10) 0.49704(10) 0.07138(10) 0.0420(4) Uani 1 1 d .
C2 C 0.27818(10) 0.41124(9) 0.07180(10) 0.0371(3) Uani 1 1 d .
H2A H 0.2251 0.4081 0.0933 0.045 Uiso 1 1 calc R
C3 C 0.26454(10) 0.37343(9) -0.01477(9) 0.0375(3) Uani 1 1 d .
H3A H 0.2620 0.3165 -0.0084 0.045 Uiso 1 1 calc R
C4 C 0.33666(10) 0.39320(10) -0.05847(10) 0.0410(4) Uani 1 1 d .
C5 C 0.37047(10) 0.46836(10) -0.04860(10) 0.0429(4) Uani 1 1 d .
C6 C 0.43419(12) 0.49050(13) -0.09154(11) 0.0564(5) Uani 1 1 d .
H6A H 0.4565 0.5407 -0.0852 0.068 Uiso 1 1 calc R
C7 C 0.46415(13) 0.43773(16) -0.14349(13) 0.0686(6) Uani 1 1 d .
H7A H 0.5065 0.4527 -0.1726 0.082 Uiso 1 1 calc R
C8 C 0.43212(14) 0.36291(16) -0.15289(13) 0.0702(6) Uani 1 1 d .
H8A H 0.4532 0.3275 -0.1877 0.084 Uiso 1 1 calc R
C9 C 0.36838(12) 0.34067(12) -0.11034(12) 0.0539(5) Uani 1 1 d .
H9A H 0.3467 0.2902 -0.1166 0.065 Uiso 1 1 calc R
C10 C 0.18311(10) 0.40156(10) -0.06826(10) 0.0424(4) Uani 1 1 d .
H10A H 0.1836 0.4583 -0.0696 0.051 Uiso 1 1 calc R
H10B H 0.1823 0.3833 -0.1249 0.051 Uiso 1 1 calc R
C11 C 0.10386(11) 0.37512(10) -0.03940(11) 0.0434(4) Uani 1 1 d .
C12 C -0.04755(11) 0.36611(11) -0.09172(12) 0.0491(4) Uani 1 1 d .
C13 C -0.05403(14) 0.28103(13) -0.06962(19) 0.0813(7) Uani 1 1 d .
H13A H -0.0261 0.2724 -0.0137 0.122 Uiso 1 1 calc R
H13B H -0.0282 0.2496 -0.1074 0.122 Uiso 1 1 calc R
H13C H -0.1119 0.2668 -0.0737 0.122 Uiso 1 1 calc R
C14 C -0.07671(15) 0.41925(16) -0.02802(19) 0.0861(8) Uani 1 1 d .
H14A H -0.0432 0.4105 0.0254 0.129 Uiso 1 1 calc R
H14B H -0.1342 0.4083 -0.0248 0.129 Uiso 1 1 calc R
H14C H -0.0713 0.4728 -0.0442 0.129 Uiso 1 1 calc R
C15 C -0.09465(14) 0.38352(18) -0.17779(16) 0.0822(7) Uani 1 1 d .
H15A H -0.0826 0.4360 -0.1933 0.123 Uiso 1 1 calc R
H15B H -0.1536 0.3782 -0.1776 0.123 Uiso 1 1 calc R
H15C H -0.0776 0.3474 -0.2171 0.123 Uiso 1 1 calc R
C16 C 0.35447(15) 0.60557(11) -0.00084(14) 0.0663(6) Uani 1 1 d .
H16A H 0.3194 0.6340 0.0311 0.099 Uiso 1 1 calc R
H16B H 0.3416 0.6208 -0.0583 0.099 Uiso 1 1 calc R
H16C H 0.4121 0.6170 0.0199 0.099 Uiso 1 1 calc R
C17 C 0.34095(12) 0.38856(11) 0.24370(11) 0.0506(4) Uani 1 1 d .
H17A H 0.3851 0.3661 0.2842 0.061 Uiso 1 1 calc R
H17B H 0.3474 0.4450 0.2464 0.061 Uiso 1 1 calc R
C18 C 0.25821(12) 0.36780(11) 0.26868(10) 0.0488(4) Uani 1 1 d .
C19 C 0.20021(15) 0.42559(14) 0.27551(14) 0.0671(6) Uani 1 1 d .
H19A H 0.2119 0.4771 0.2628 0.080 Uiso 1 1 calc R
C20 C 0.12518(18) 0.40811(19) 0.30088(17) 0.0888(8) Uani 1 1 d .
H20A H 0.0866 0.4476 0.3052 0.107 Uiso 1 1 calc R
C21 C 0.10757(19) 0.3325(2) 0.31980(17) 0.0945(9) Uani 1 1 d .
H21A H 0.0569 0.3206 0.3369 0.113 Uiso 1 1 calc R
C22 C 0.1644(2) 0.27411(18) 0.31356(15) 0.0848(8) Uani 1 1 d .
H22A H 0.1523 0.2228 0.3266 0.102 Uiso 1 1 calc R
C23 C 0.23975(15) 0.29149(13) 0.28782(12) 0.0645(6) Uani 1 1 d .
H23A H 0.2781 0.2518 0.2834 0.077 Uiso 1 1 calc R

loop_
_atom_site_aniso_label
_atom_site_aniso_U_11
_atom_site_aniso_U_22
_atom_site_aniso_U_33
_atom_site_aniso_U_23
_atom_site_aniso_U_13
_atom_site_aniso_U_12
S1 0.0411(2) 0.0385(2) 0.0408(2) 0.00183(16) 0.00240(17) -0.00136(17)
O1 0.0722(9) 0.0453(7) 0.0601(8) -0.0115(6) 0.0118(7) 0.0019(6)
O2 0.0686(9) 0.0379(6) 0.0516(7) 0.0017(5) 0.0055(6) -0.0007(6)
O3 0.0414(7) 0.0647(8) 0.0651(8) 0.0077(7) 0.0062(6) -0.0027(6)
O4 0.0532(8) 0.0967(11) 0.0501(8) 0.0197(7) 0.0024(6) -0.0212(7)
O5 0.0360(6) 0.0616(8) 0.0515(7) 0.0062(6) 0.0032(5) -0.0041(5)
N1 0.0537(9) 0.0351(7) 0.0458(8) 0.0048(6) 0.0005(7) -0.0091(6)
C1 0.0422(9) 0.0363(8) 0.0444(9) 0.0001(7) -0.0023(7) 0.0009(7)
C2 0.0361(8) 0.0371(8) 0.0372(8) -0.0001(6) 0.0033(6) -0.0020(6)
C3 0.0395(9) 0.0353(8) 0.0371(8) -0.0005(6) 0.0045(7) -0.0060(6)
C4 0.0394(9) 0.0454(9) 0.0371(8) 0.0016(7) 0.0027(7) -0.0035(7)
C5 0.0407(9) 0.0493(10) 0.0365(8) 0.0069(7) -0.0001(7) -0.0078(7)
C6 0.0488(11) 0.0748(13) 0.0432(9) 0.0135(9) -0.0001(8) -0.0209(10)
C7 0.0504(11) 0.1107(19) 0.0460(11) 0.0076(12) 0.0119(9) -0.0162(12)
C8 0.0570(13) 0.1072(19) 0.0494(11) -0.0110(11) 0.0175(10) 0.0037(12)
C9 0.0515(11) 0.0628(12) 0.0478(10) -0.0082(9) 0.0094(8) -0.0025(9)
C10 0.0421(9) 0.0459(9) 0.0378(8) 0.0015(7) 0.0020(7) -0.0081(7)
C11 0.0403(9) 0.0440(9) 0.0448(9) -0.0007(7) 0.0033(7) -0.0054(7)
C12 0.0338(9) 0.0500(10) 0.0630(11) -0.0017(8) 0.0062(8) -0.0043(7)
C13 0.0572(13) 0.0565(13) 0.123(2) 0.0068(13) -0.0060(13) -0.0140(10)
C14 0.0556(13) 0.0926(19) 0.114(2) -0.0339(16) 0.0271(14) -0.0063(12)
C15 0.0447(12) 0.115(2) 0.0812(16) 0.0177(15) -0.0067(11) -0.0040(12)
C16 0.0893(16) 0.0386(10) 0.0647(12) 0.0104(9) -0.0065(11) -0.0165(10)
C17 0.0572(11) 0.0528(10) 0.0380(9) -0.0027(8) -0.0040(8) -0.0036(9)
C18 0.0587(11) 0.0543(11) 0.0315(8) 0.0002(7) 0.0013(8) -0.0032(9)
C19 0.0774(15) 0.0650(13) 0.0614(13) -0.0006(10) 0.0192(11) 0.0023(11)
C20 0.0825(18) 0.104(2) 0.0869(19) -0.0047(15) 0.0353(15) 0.0051(16)
C21 0.0855(19) 0.134(3) 0.0711(16) -0.0124(17) 0.0333(15) -0.0293(19)
C22 0.111(2) 0.0865(18) 0.0583(13) 0.0054(12) 0.0183(14) -0.0379(17)
C23 0.0816(15) 0.0618(13) 0.0488(11) 0.0076(9) 0.0063(10) -0.0067(11)

loop_
_atom_type_symbol
_atom_type_description
_atom_type_scat_dispersion_real
_atom_type_scat_dispersion_imag
_atom_type_scat_source
C C 0.0033 0.0016 'International Tables Vol C Tables 4.2.6.8 and 6.1.1.4'
H H 0.0000 0.0000 'International Tables Vol C Tables 4.2.6.8 and 6.1.1.4'
N N 0.0061 0.0033 'International Tables Vol C Tables 4.2.6.8 and 6.1.1.4'
O O 0.0106 0.0060 'International Tables Vol C Tables 4.2.6.8 and 6.1.1.4'
S S 0.1246 0.1234 'International Tables Vol C Tables 4.2.6.8 and 6.1.1.4'

loop_
_geom_angle_atom_site_label_1
_geom_angle_atom_site_label_2
_geom_angle_atom_site_label_3
_geom_angle
O2 S1 O3 118.46(8)
O2 S1 C17 109.26(8)
O3 S1 C17 106.82(9)
O2 S1 C2 107.27(7)
O3 S1 C2 109.58(8)
C17 S1 C2 104.60(8)
C11 O5 C12 122.77(14)
C1 N1 C5 122.69(14)
C1 N1 C16 117.49(16)
C5 N1 C16 119.56(16)
O1 C1 N1 122.97(16)
O1 C1 C2 120.49(16)
N1 C1 C2 116.51(14)
C1 C2 C3 113.70(13)
C1 C2 S1 110.13(11)
C3 C2 S1 110.44(11)
C1 C2 H2A 107.4
C3 C2 H2A 107.4
S1 C2 H2A 107.4
C4 C3 C2 109.38(13)
C4 C3 C10 108.93(13)
C2 C3 C10 111.87(13)
C4 C3 H3A 108.9
C2 C3 H3A 108.9
C10 C3 H3A 108.9
C9 C4 C5 119.29(16)
C9 C4 C3 122.38(16)
C5 C4 C3 118.29(15)
C6 C5 C4 120.18(17)
C6 C5 N1 120.68(16)
C4 C5 N1 119.13(15)
C7 C6 C5 119.62(19)
C7 C6 H6A 120.2
C5 C6 H6A 120.2
C6 C7 C8 120.80(19)
C6 C7 H7A 119.6
C8 C7 H7A 119.6
C7 C8 C9 119.8(2)
C7 C8 H8A 120.1
C9 C8 H8A 120.1
C8 C9 C4 120.3(2)
C8 C9 H9A 119.8
C4 C9 H9A 119.8
C11 C10 C3 115.29(14)
C11 C10 H10A 108.5
C3 C10 H10A 108.5
C11 C10 H10B 108.5
C3 C10 H10B 108.5
H10A C10 H10B 107.5
O4 C11 O5 125.48(16)
O4 C11 C10 125.21(16)
O5 C11 C10 109.29(14)
O5 C12 C13 110.66(16)
O5 C12 C14 109.31(15)
C13 C12 C14 112.1(2)
O5 C12 C15 102.38(15)
C13 C12 C15 111.52(19)
C14 C12 C15 110.5(2)
C12 C13 H13A 109.5
C12 C13 H13B 109.5
H13A C13 H13B 109.5
C12 C13 H13C 109.5
H13A C13 H13C 109.5
H13B C13 H13C 109.5
C12 C14 H14A 109.5
C12 C14 H14B 109.5
H14A C14 H14B 109.5
C12 C14 H14C 109.5
H14A C14 H14C 109.5
H14B C14 H14C 109.5
C12 C15 H15A 109.5
C12 C15 H15B 109.5
H15A C15 H15B 109.5
C12 C15 H15C 109.5
H15A C15 H15C 109.5
H15B C15 H15C 109.5
N1 C16 H16A 109.5
N1 C16 H16B 109.5
H16A C16 H16B 109.5
N1 C16 H16C 109.5
H16A C16 H16C 109.5
H16B C16 H16C 109.5
C18 C17 S1 115.45(12)
C18 C17 H17A 108.4
S1 C17 H17A 108.4
C18 C17 H17B 108.4
S1 C17 H17B 108.4
H17A C17 H17B 107.5
C19 C18 C23 118.8(2)
C19 C18 C17 120.06(18)
C23 C18 C17 121.12(19)
C20 C19 C18 120.9(2)
C20 C19 H19A 119.5
C18 C19 H19A 119.5
C21 C20 C19 119.8(3)
C21 C20 H20A 120.1
C19 C20 H20A 120.1
C20 C21 C22 120.2(3)
C20 C21 H21A 119.9
C22 C21 H21A 119.9
C21 C22 C23 120.1(3)
C21 C22 H22A 120.0
C23 C22 H22A 120.0
C18 C23 C22 120.2(2)
C18 C23 H23A 119.9
C22 C23 H23A 119.9

loop_
_geom_bond_atom_site_label_1
_geom_bond_atom_site_label_2
_geom_bond_distance
S1 O2 1.4332(13)
S1 O3 1.4347(13)
S1 C17 1.7830(18)
S1 C2 1.8106(16)
O1 C1 1.222(2)
O4 C11 1.197(2)
O5 C11 1.330(2)
O5 C12 1.480(2)
N1 C1 1.356(2)
N1 C5 1.420(2)
N1 C16 1.469(2)
C1 C2 1.519(2)
C2 C3 1.532(2)
C2 H2A 0.9800
C3 C4 1.500(2)
C3 C10 1.536(2)
C3 H3A 0.9800
C4 C9 1.386(3)
C4 C5 1.395(2)
C5 C6 1.388(2)
C6 C7 1.376(3)
C6 H6A 0.9300
C7 C8 1.379(3)
C7 H7A 0.9300
C8 C9 1.385(3)
C8 H8A 0.9300
C9 H9A 0.9300
C10 C11 1.505(2)
C10 H10A 0.9700
C10 H10B 0.9700
C12 C13 1.505(3)
C12 C14 1.509(3)
C12 C15 1.512(3)
C13 H13A 0.9600
C13 H13B 0.9600
C13 H13C 0.9600
C14 H14A 0.9600
C14 H14B 0.9600
C14 H14C 0.9600
C15 H15A 0.9600
C15 H15B 0.9600
C15 H15C 0.9600
C16 H16A 0.9600
C16 H16B 0.9600
C16 H16C 0.9600
C17 C18 1.504(3)
C17 H17A 0.9700
C17 H17B 0.9700
C18 C19 1.379(3)
C18 C23 1.384(3)
C19 C20 1.377(3)
C19 H19A 0.9300
C20 C21 1.369(4)
C20 H20A 0.9300
C21 C22 1.371(4)
C21 H21A 0.9300
C22 C23 1.385(3)
C22 H22A 0.9300
C23 H23A 0.9300

loop_
_geom_torsion_atom_site_label_1
_geom_torsion_atom_site_label_2
_geom_torsion_atom_site_label_3
_geom_torsion_atom_site_label_4
_geom_torsion
C5 N1 C1 O1 168.69(16)
C16 N1 C1 O1 -5.4(3)
C5 N1 C1 C2 -13.3(2)
C16 N1 C1 C2 172.61(15)
O1 C1 C2 C3 154.01(16)
N1 C1 C2 C3 -24.0(2)
O1 C1 C2 S1 -81.44(18)
N1 C1 C2 S1 100.51(15)
O2 S1 C2 C1 -173.56(11)
O3 S1 C2 C1 -43.74(14)
C17 S1 C2 C1 70.47(13)
O2 S1 C2 C3 -47.15(13)
O3 S1 C2 C3 82.66(12)
C17 S1 C2 C3 -163.13(11)
C1 C2 C3 C4 48.02(18)
S1 C2 C3 C4 -76.36(14)
C1 C2 C3 C10 -72.76(17)
S1 C2 C3 C10 162.86(11)
C2 C3 C4 C9 143.66(16)
C10 C3 C4 C9 -93.79(19)
C2 C3 C4 C5 -38.8(2)
C10 C3 C4 C5 83.72(17)
C9 C4 C5 C6 1.1(3)
C3 C4 C5 C6 -176.45(15)
C9 C4 C5 N1 -178.09(16)
C3 C4 C5 N1 4.3(2)
C1 N1 C5 C6 -154.51(16)
C16 N1 C5 C6 19.5(2)
C1 N1 C5 C4 24.7(2)
C16 N1 C5 C4 -161.32(16)
C4 C5 C6 C7 -0.4(3)
N1 C5 C6 C7 178.81(17)
C5 C6 C7 C8 -0.5(3)
C6 C7 C8 C9 0.7(3)
C7 C8 C9 C4 0.0(3)
C5 C4 C9 C8 -1.0(3)
C3 C4 C9 C8 176.53(17)
C4 C3 C10 C11 170.97(14)
C2 C3 C10 C11 -67.98(18)
C12 O5 C11 O4 -1.7(3)
C12 O5 C11 C10 179.77(14)
C3 C10 C11 O4 16.5(3)
C3 C10 C11 O5 -164.98(14)
C11 O5 C12 C13 -56.7(2)
C11 O5 C12 C14 67.2(2)
C11 O5 C12 C15 -175.62(18)
O2 S1 C17 C18 -49.49(16)
O3 S1 C17 C18 -178.76(13)
C2 S1 C17 C18 65.09(15)
S1 C17 C18 C19 -109.99(18)
S1 C17 C18 C23 72.2(2)
C23 C18 C19 C20 0.0(3)
C17 C18 C19 C20 -177.9(2)
C18 C19 C20 C21 0.1(4)
C19 C20 C21 C22 0.0(4)
C20 C21 C22 C23 -0.2(4)
C19 C18 C23 C22 -0.2(3)
C17 C18 C23 C22 177.69(18)
C21 C22 C23 C18 0.3(3)
